data_2233330
loop_
_publ_author_name
'Deng, Gui-Ming'
'Wang, Chao-Run'
'Chen, Zhen'
'Zhang, He-Ming'

_publ_section_title
;
 <i>N</i>-Methyl-3,5-dinitrobenzamide
;
_journal_coeditor_code XU5409
_journal_issue 1
_journal_name_full 'Acta Crystallographica Section E'
_journal_page_first o209
_journal_paper_doi 10.1107/S1600536811053888
_journal_volume 68
_journal_year 2012
_chemical_formula_iupac 'C8 H7 N3 O5'
_chemical_formula_moiety 'C8 H7 N3 O5'
_chemical_formula_sum 'C8 H7 N3 O5'
_chemical_formula_weight 225.16
_chemical_name_systematic
;
<i>N</i>-Methyl-3,5-dinitrobenzamide
;
_space_group_IT_number 61
_symmetry_cell_setting orthorhombic
_symmetry_space_group_name_Hall '-P 2ac 2ab'
_symmetry_space_group_name_H-M 'P b c a'
_atom_sites_solution_hydrogens geom
_atom_sites_solution_primary direct
_atom_sites_solution_secondary difmap
_audit_creation_method SHELXL-97
_cell_angle_alpha 90.00
_cell_angle_beta 90.00
_cell_angle_gamma 90.00
_cell_formula_units_Z 16
_cell_length_a 10.716(2)
_cell_length_b 10.057(2)
_cell_length_c 36.101(7)
_cell_measurement_reflns_used 25
_cell_measurement_temperature 293(2)
_cell_measurement_theta_max 13
_cell_measurement_theta_min 9
_cell_volume 3890.6(13)
_computing_cell_refinement 'CAD-4 Software (Enraf--Nonius, 1985)'
_computing_data_collection 'CAD-4 Software (Enraf--Nonius, 1985)'
_computing_data_reduction 'XCAD4 (Harms & Wocadlo, 1995)'
_computing_molecular_graphics 'SHELXTL (Sheldrick, 2008)'
_computing_publication_material 'SHELXTL (Sheldrick, 2008)'
_computing_structure_refinement 'SHELXTL (Sheldrick, 2008)'
_computing_structure_solution 'SHELXTL (Sheldrick, 2008)'
_diffrn_ambient_temperature 293(2)
_diffrn_measured_fraction_theta_full 0.990
_diffrn_measured_fraction_theta_max 0.990
_diffrn_measurement_device_type 'Enraf--Nonius CAD-4'
_diffrn_measurement_method \w/2\q
_diffrn_radiation_monochromator graphite
_diffrn_radiation_source 'fine-focus sealed tube'
_diffrn_radiation_type MoK\a
_diffrn_radiation_wavelength 0.71073
_diffrn_reflns_av_R_equivalents 0.0582
_diffrn_reflns_av_sigmaI/netI 0.0899
_diffrn_reflns_limit_h_max 12
_diffrn_reflns_limit_h_min 0
_diffrn_reflns_limit_k_max 11
_diffrn_reflns_limit_k_min 0
_diffrn_reflns_limit_l_max 42
_diffrn_reflns_limit_l_min 0
_diffrn_reflns_number 4711
_diffrn_reflns_theta_full 25.05
_diffrn_reflns_theta_max 25.05
_diffrn_reflns_theta_min 2.21
_diffrn_standards_decay_% 1
_diffrn_standards_interval_count 200
_diffrn_standards_number 3
_exptl_absorpt_coefficient_mu 0.131
_exptl_absorpt_correction_T_max 0.9871
_exptl_absorpt_correction_T_min 0.9619
_exptl_absorpt_correction_type psi-scan
_exptl_absorpt_process_details '(North <i>et al.</i>, 1968)'
_exptl_crystal_colour yellow
_exptl_crystal_density_diffrn 1.538
_exptl_crystal_density_method 'not measured'
_exptl_crystal_description block
_exptl_crystal_F_000 1856
_exptl_crystal_size_max 0.30
_exptl_crystal_size_mid 0.20
_exptl_crystal_size_min 0.10
_refine_diff_density_max 0.209
_refine_diff_density_min -0.168
_refine_ls_extinction_method none
_refine_ls_goodness_of_fit_ref 0.964
_refine_ls_hydrogen_treatment constr
_refine_ls_matrix_type full
_refine_ls_number_parameters 289
_refine_ls_number_reflns 3402
_refine_ls_number_restraints 0
_refine_ls_restrained_S_all 0.964
_refine_ls_R_factor_all 0.1502
_refine_ls_R_factor_gt 0.0669
_refine_ls_shift/su_max 0.000
_refine_ls_shift/su_mean 0.000
_refine_ls_structure_factor_coef Fsqd
_refine_ls_weighting_details 'calc w=1/[\s^2^(Fo^2^)+(0.0619P)^2^+0.0000P] where P=(Fo^2^+2Fc^2^)/3'
_refine_ls_weighting_scheme calc
_refine_ls_wR_factor_gt 0.1338
_refine_ls_wR_factor_ref 0.1620
_reflns_number_gt 1653
_reflns_number_total 3402
_reflns_threshold_expression I>2sigma(I)
_cod_data_source_file xu5409.cif
_cod_data_source_block I
_cod_database_code 2233330
_cod_database_fobs_code 2233330

loop_
_symmetry_equiv_pos_as_xyz
'x, y, z'
'-x+1/2, -y, z+1/2'
'-x, y+1/2, -z+1/2'
'x+1/2, -y+1/2, -z'
'-x, -y, -z'
'x-1/2, y, -z-1/2'
'x, -y-1/2, z-1/2'
'-x-1/2, y-1/2, z'

loop_
_atom_site_type_symbol
_atom_site_label
_atom_site_fract_x
_atom_site_fract_y
_atom_site_fract_z
_atom_site_U_iso_or_equiv
_atom_site_adp_type
_atom_site_calc_flag
_atom_site_refinement_flags
_atom_site_occupancy
_atom_site_symmetry_multiplicity
N N1 1.1588(3) 0.7222(4) 0.65015(10) 0.0554(9) Uani d . 1 1
C C1 0.9707(3) 0.8426(4) 0.67035(11) 0.0444(10) Uani d . 1 1
H H1A 0.9221 0.7795 0.6582 0.053 Uiso calc R 1 1
O O1 1.0927(3) 0.6404(3) 0.63547(10) 0.0798(11) Uani d . 1 1
O O2 1.2734(2) 0.7187(3) 0.64960(8) 0.0716(9) Uani d . 1 1
C C2 1.0989(3) 0.8326(4) 0.67030(11) 0.0462(10) Uani d . 1 1
N N2 1.1949(4) 1.1247(4) 0.72609(10) 0.0571(10) Uani d . 1 1
N N3 0.7009(3) 0.8718(3) 0.68582(10) 0.0568(10) Uani d . 1 1
H H3A 0.7314 0.7927 0.6850 0.068 Uiso calc R 1 1
O O3 1.3077(3) 1.1073(3) 0.72618(9) 0.0726(10) Uani d . 1 1
C C3 1.1751(3) 0.9227(4) 0.68860(12) 0.0521(11) Uani d . 1 1
H H3B 1.2616 0.9148 0.6885 0.063 Uiso calc R 1 1
O O4 1.1423(3) 1.2198(3) 0.74015(10) 0.0745(10) Uani d . 1 1
C C4 1.1155(3) 1.0243(4) 0.70688(12) 0.0461(10) Uani d . 1 1
O O5 0.7395(2) 1.0907(2) 0.68914(9) 0.0636(9) Uani d . 1 1
C C5 0.9889(3) 1.0400(4) 0.70711(11) 0.0437(10) Uani d . 1 1
H H5A 0.9527 1.1114 0.7194 0.052 Uiso calc R 1 1
C C6 0.9151(3) 0.9481(3) 0.68874(10) 0.0413(10) Uani d . 1 1
C C7 0.7776(3) 0.9749(4) 0.68801(11) 0.0445(10) Uani d . 1 1
C C8 0.5670(3) 0.8895(4) 0.68472(14) 0.0705(14) Uani d . 1 1
H H8A 0.5272 0.8042 0.6832 0.106 Uiso calc R 1 1
H H8B 0.5450 0.9416 0.6634 0.106 Uiso calc R 1 1
H H8C 0.5401 0.9344 0.7068 0.106 Uiso calc R 1 1
O O6 0.3317(3) 0.2716(3) 0.39302(10) 0.0788(11) Uani d . 1 1
O O7 0.1844(3) 0.1345(4) 0.40663(10) 0.0918(12) Uani d . 1 1
O O8 0.2726(3) -0.2445(4) 0.48397(10) 0.0938(12) Uani d . 1 1
O O9 0.4620(4) -0.2891(4) 0.49911(11) 0.0952(12) Uani d . 1 1
O O10 0.7598(2) 0.1750(2) 0.42863(8) 0.0614(9) Uani d . 1 1
N N4 0.2939(3) 0.1676(4) 0.40662(11) 0.0617(11) Uani d . 1 1
N N5 0.3840(4) -0.2228(4) 0.48302(11) 0.0669(11) Uani d . 1 1
N N6 0.8109(3) -0.0414(3) 0.43239(9) 0.0503(10) Uani d . 1 1
H H6A 0.7843 -0.1212 0.4356 0.060 Uiso calc R 1 1
C C9 0.5097(3) 0.1061(4) 0.42133(11) 0.0452(10) Uani d . 1 1
H H9A 0.5364 0.1806 0.4083 0.054 Uiso calc R 1 1
C C10 0.3841(3) 0.0788(4) 0.42467(12) 0.0501(11) Uani d . 1 1
C C11 0.3408(4) -0.0288(4) 0.44465(12) 0.0560(11) Uani d . 1 1
H H11A 0.2558 -0.0460 0.4469 0.067 Uiso calc R 1 1
C C12 0.4279(3) -0.1087(4) 0.46088(11) 0.0481(10) Uani d . 1 1
C C13 0.5549(3) -0.0875(3) 0.45744(11) 0.0468(10) Uani d . 1 1
H H13A 0.6116 -0.1457 0.4683 0.056 Uiso calc R 1 1
C C14 0.5960(3) 0.0213(3) 0.43772(11) 0.0390(9) Uani d . 1 1
C C15 0.7307(3) 0.0574(3) 0.43282(11) 0.0435(10) Uani d . 1 1
C C16 0.9431(3) -0.0190(4) 0.42662(15) 0.0718(14) Uani d . 1 1
H H16A 0.9863 -0.1025 0.4270 0.108 Uiso calc R 1 1
H H16B 0.9748 0.0372 0.4460 0.108 Uiso calc R 1 1
H H16C 0.9557 0.0234 0.4031 0.108 Uiso calc R 1 1

loop_
_atom_site_aniso_label
_atom_site_aniso_U_11
_atom_site_aniso_U_22
_atom_site_aniso_U_33
_atom_site_aniso_U_12
_atom_site_aniso_U_13
_atom_site_aniso_U_23
N1 0.063(2) 0.052(2) 0.051(3) 0.010(2) 0.003(2) -0.001(2)
C1 0.046(2) 0.039(2) 0.048(3) -0.0017(18) -0.004(2) -0.002(2)
O1 0.082(2) 0.064(2) 0.093(3) -0.0010(18) 0.012(2) -0.035(2)
O2 0.0549(19) 0.091(2) 0.069(2) 0.0238(17) 0.0071(17) -0.0031(19)
C2 0.052(2) 0.038(2) 0.049(3) 0.0070(19) 0.003(2) -0.001(2)
N2 0.058(2) 0.057(2) 0.056(3) -0.012(2) -0.010(2) 0.000(2)
N3 0.0419(17) 0.0308(16) 0.098(3) -0.0009(15) -0.0010(18) 0.007(2)
O3 0.0486(17) 0.091(2) 0.078(2) -0.0116(17) -0.0149(17) 0.003(2)
C3 0.043(2) 0.052(2) 0.061(3) 0.005(2) -0.003(2) 0.009(2)
O4 0.077(2) 0.0621(19) 0.085(3) -0.0036(18) -0.0174(18) -0.021(2)
C4 0.042(2) 0.042(2) 0.055(3) -0.0048(19) -0.004(2) 0.002(2)
O5 0.0520(16) 0.0334(15) 0.106(3) 0.0035(13) -0.0022(17) -0.0014(15)
C5 0.048(2) 0.040(2) 0.043(2) -0.0008(19) 0.0021(19) 0.001(2)
C6 0.042(2) 0.034(2) 0.048(3) 0.0019(18) 0.000(2) 0.004(2)
C7 0.054(2) 0.031(2) 0.049(3) 0.001(2) 0.001(2) 0.001(2)
C8 0.045(2) 0.051(2) 0.116(4) -0.001(2) 0.000(3) 0.002(3)
O6 0.068(2) 0.066(2) 0.102(3) 0.0145(19) -0.019(2) 0.010(2)
O7 0.0410(17) 0.129(3) 0.106(3) -0.0026(19) -0.0210(18) 0.015(2)
O8 0.072(2) 0.117(3) 0.092(3) -0.041(2) 0.016(2) 0.019(2)
O9 0.099(3) 0.079(3) 0.108(3) -0.009(2) 0.016(2) 0.032(2)
O10 0.0528(16) 0.0324(14) 0.099(2) -0.0012(13) 0.0006(17) 0.0076(16)
N4 0.046(2) 0.075(3) 0.064(3) 0.010(2) -0.016(2) -0.014(2)
N5 0.073(3) 0.069(3) 0.058(3) -0.020(2) 0.014(2) 0.000(2)
N6 0.0394(17) 0.0264(16) 0.085(3) -0.0011(14) 0.0063(17) 0.0019(18)
C9 0.046(2) 0.035(2) 0.055(3) -0.0028(18) 0.000(2) -0.003(2)
C10 0.046(2) 0.049(2) 0.056(3) 0.003(2) -0.008(2) -0.014(2)
C11 0.051(2) 0.061(3) 0.055(3) -0.007(2) 0.005(2) -0.009(2)
C12 0.053(2) 0.044(2) 0.047(3) -0.010(2) 0.009(2) 0.001(2)
C13 0.055(2) 0.037(2) 0.049(3) -0.0001(19) 0.002(2) -0.004(2)
C14 0.040(2) 0.0296(18) 0.047(2) 0.0027(17) -0.0007(18) -0.0053(19)
C15 0.048(2) 0.027(2) 0.056(3) -0.0007(18) -0.003(2) -0.0014(19)
C16 0.045(2) 0.049(2) 0.121(4) -0.002(2) 0.007(3) 0.016(3)

loop_
_atom_type_symbol
_atom_type_description
_atom_type_scat_dispersion_real
_atom_type_scat_dispersion_imag
_atom_type_scat_source
C C 0.0033 0.0000 'International Tables Vol C Tables 4.2.6.8 and 6.1.1.4'
H H 0.0000 0.0000 'International Tables Vol C Tables 4.2.6.8 and 6.1.1.4'
N N 0.0061 0.0000 'International Tables Vol C Tables 4.2.6.8 and 6.1.1.4'
O O 0.0106 0.0000 'International Tables Vol C Tables 4.2.6.8 and 6.1.1.4'

loop_
_geom_angle_atom_site_label_1
_geom_angle_atom_site_label_2
_geom_angle_atom_site_label_3
_geom_angle
O1 N1 O2 124.0(4)
O1 N1 C2 118.3(3)
O2 N1 C2 117.6(4)
C2 C1 C6 119.0(3)
C2 C1 H1A 120.5
C6 C1 H1A 120.5
C1 C2 C3 122.6(4)
C1 C2 N1 119.3(4)
C3 C2 N1 118.1(3)
O4 N2 O3 124.6(4)
O4 N2 C4 117.4(3)
O3 N2 C4 118.0(4)
C7 N3 C8 121.3(3)
C7 N3 H3A 119.3
C8 N3 H3A 119.3
C4 C3 C2 116.2(3)
C4 C3 H3B 121.9
C2 C3 H3B 121.9
C5 C4 C3 123.4(4)
C5 C4 N2 119.1(4)
C3 C4 N2 117.5(3)
C4 C5 C6 119.2(4)
C4 C5 H5A 120.4
C6 C5 H5A 120.4
C5 C6 C1 119.6(3)
C5 C6 C7 116.7(3)
C1 C6 C7 123.5(3)
O5 C7 N3 122.4(3)
O5 C7 C6 119.6(3)
N3 C7 C6 118.0(3)
N3 C8 H8A 109.5
N3 C8 H8B 109.5
H8A C8 H8B 109.5
N3 C8 H8C 109.5
H8A C8 H8C 109.5
H8B C8 H8C 109.5
O7 N4 O6 123.5(4)
O7 N4 C10 117.8(4)
O6 N4 C10 118.7(3)
O8 N5 O9 124.3(4)
O8 N5 C12 118.0(4)
O9 N5 C12 117.7(4)
C15 N6 C16 121.6(3)
C15 N6 H6A 119.2
C16 N6 H6A 119.2
C10 C9 C14 119.4(4)
C10 C9 H9A 120.3
C14 C9 H9A 120.3
C9 C10 C11 122.0(4)
C9 C10 N4 118.8(4)
C11 C10 N4 119.2(4)
C12 C11 C10 117.1(4)
C12 C11 H11A 121.4
C10 C11 H11A 121.4
C11 C12 C13 122.9(4)
C11 C12 N5 118.2(4)
C13 C12 N5 118.9(4)
C14 C13 C12 119.0(4)
C14 C13 H13A 120.5
C12 C13 H13A 120.5
C13 C14 C9 119.6(3)
C13 C14 C15 124.2(3)
C9 C14 C15 116.2(3)
O10 C15 N6 123.9(3)
O10 C15 C14 119.4(3)
N6 C15 C14 116.6(3)
N6 C16 H16A 109.5
N6 C16 H16B 109.5
H16A C16 H16B 109.5
N6 C16 H16C 109.5
H16A C16 H16C 109.5
H16B C16 H16C 109.5

loop_
_geom_bond_atom_site_label_1
_geom_bond_atom_site_label_2
_geom_bond_distance
N1 O1 1.207(4)
N1 O2 1.229(4)
N1 C2 1.475(5)
C1 C2 1.378(5)
C1 C6 1.386(5)
C1 H1A 0.9300
C2 C3 1.387(5)
N2 O4 1.221(4)
N2 O3 1.221(4)
N2 C4 1.491(5)
N3 C7 1.325(4)
N3 C8 1.446(4)
N3 H3A 0.8600
C3 C4 1.374(5)
C3 H3B 0.9300
C4 C5 1.366(5)
O5 C7 1.234(4)
C5 C6 1.385(5)
C5 H5A 0.9300
C6 C7 1.498(5)
C8 H8A 0.9600
C8 H8B 0.9600
C8 H8C 0.9600
O6 N4 1.224(4)
O7 N4 1.221(4)
O8 N5 1.214(4)
O9 N5 1.217(4)
O10 C15 1.232(4)
N4 C10 1.468(5)
N5 C12 1.475(5)
N6 C15 1.314(4)
N6 C16 1.449(4)
N6 H6A 0.8600
C9 C10 1.379(5)
C9 C14 1.391(5)
C9 H9A 0.9300
C10 C11 1.381(5)
C11 C12 1.364(5)
C11 H11A 0.9300
C12 C13 1.383(5)
C13 C14 1.378(5)
C13 H13A 0.9300
C14 C15 1.498(5)
C16 H16A 0.9600
C16 H16B 0.9600
C16 H16C 0.9600

loop_
_geom_hbond_atom_site_label_D
_geom_hbond_atom_site_label_H
_geom_hbond_atom_site_label_A
_geom_hbond_site_symmetry_A
_geom_hbond_distance_DH
_geom_hbond_distance_HA
_geom_hbond_distance_DA
_geom_hbond_angle_DHA
N3 H3A O5 8_755 0.86 2.06 2.900(4) 165.1
N6 H6A O10 8_755 0.86 2.12 2.955(4) 164.0

loop_
_geom_torsion_atom_site_label_1
_geom_torsion_atom_site_label_2
_geom_torsion_atom_site_label_3
_geom_torsion_atom_site_label_4
_geom_torsion
C6 C1 C2 C3 1.3(6)
C6 C1 C2 N1 -178.8(3)
O1 N1 C2 C1 -2.9(6)
O2 N1 C2 C1 177.6(4)
O1 N1 C2 C3 177.0(4)
O2 N1 C2 C3 -2.5(5)
C1 C2 C3 C4 -0.4(6)
N1 C2 C3 C4 179.7(3)
C2 C3 C4 C5 -1.0(6)
C2 C3 C4 N2 -178.6(3)
O4 N2 C4 C5 -2.6(6)
O3 N2 C4 C5 178.6(4)
O4 N2 C4 C3 175.1(4)
O3 N2 C4 C3 -3.8(6)
C3 C4 C5 C6 1.4(6)
N2 C4 C5 C6 178.9(3)
C4 C5 C6 C1 -0.3(5)
C4 C5 C6 C7 -176.4(3)
C2 C1 C6 C5 -1.0(5)
C2 C1 C6 C7 174.8(4)
C8 N3 C7 O5 -0.2(7)
C8 N3 C7 C6 -179.6(4)
C5 C6 C7 O5 29.1(5)
C1 C6 C7 O5 -146.9(4)
C5 C6 C7 N3 -151.5(4)
C1 C6 C7 N3 32.5(6)
C14 C9 C10 C11 1.7(6)
C14 C9 C10 N4 -178.8(3)
O7 N4 C10 C9 172.6(4)
O6 N4 C10 C9 -8.7(6)
O7 N4 C10 C11 -7.8(6)
O6 N4 C10 C11 170.8(4)
C9 C10 C11 C12 -0.6(6)
N4 C10 C11 C12 179.9(4)
C10 C11 C12 C13 -1.3(6)
C10 C11 C12 N5 178.8(4)
O8 N5 C12 C11 4.2(6)
O9 N5 C12 C11 -175.9(4)
O8 N5 C12 C13 -175.8(4)
O9 N5 C12 C13 4.1(6)
C11 C12 C13 C14 2.0(6)
N5 C12 C13 C14 -178.1(3)
C12 C13 C14 C9 -0.8(5)
C12 C13 C14 C15 178.3(4)
C10 C9 C14 C13 -0.9(6)
C10 C9 C14 C15 179.9(3)
C16 N6 C15 O10 -0.3(7)
C16 N6 C15 C14 177.9(3)
C13 C14 C15 O10 -151.0(4)
C9 C14 C15 O10 28.1(5)
C13 C14 C15 N6 30.6(6)
C9 C14 C15 N6 -150.3(4)

loop_
_cod_related_entry_id
_cod_related_entry_database
_cod_related_entry_code
1 ChemSpider 311775
